data_7710758
loop_
_publ_author_name
'Sinclair, Matthew J. G.'
'Chaplin, Adrian B.'

_publ_section_title
;
 Heterolytic carbon--iodine bond cleavage by a palladium(i) metalloradical
;
_journal_name_full 'Dalton Transactions'
_journal_paper_doi 10.1039/D2DT02152H
_journal_year 2022
_chemical_formula_moiety 'C18 H32 P, F6 P'
_chemical_formula_sum 'C18 H32 F6 P2'
_chemical_formula_weight 424.37
_chemical_melting_point ?
_space_group_crystal_system monoclinic
_space_group_IT_number 9
_space_group_name_Hall 'I -2ya'
_space_group_name_H-M_alt 'I 1 a 1'
_atom_sites_solution_hydrogens geom
_atom_sites_solution_primary dual
_atom_sites_solution_secondary difmap
_audit_creation_date 2022-01-10
_audit_creation_method
;
Olex2 1.3
(compiled 2020.11.12 svn.r5f609507 for OlexSys, GUI svn.r6408)
;
_audit_update_record
;
2022-05-16 deposited with the CCDC.	2022-07-11 downloaded from the CCDC.
;
_cell_angle_alpha 90
_cell_angle_beta 100.817(2)
_cell_angle_gamma 90
_cell_formula_units_Z 4
_cell_length_a 15.6165(3)
_cell_length_b 10.3077(2)
_cell_length_c 13.0408(3)
_cell_measurement_reflns_used 4412
_cell_measurement_temperature 150(2)
_cell_measurement_theta_max 73.4620
_cell_measurement_theta_min 5.1310
_cell_volume 2061.88(7)
_computing_cell_refinement 'CrysAlisPro 1.171.40.57a (Rigaku OD, 2019)'
_computing_data_collection 'CrysAlisPro 1.171.40.57a (Rigaku OD, 2019)'
_computing_data_reduction 'CrysAlisPro 1.171.40.57a (Rigaku OD, 2019)'
_computing_molecular_graphics 'Olex2 1.3 (Dolomanov et al., 2009)'
_computing_publication_material 'Olex2 1.3 (Dolomanov et al., 2009)'
_computing_structure_refinement 'SHELXL 2018/3 (Sheldrick, 2015)'
_computing_structure_solution 'SHELXT 2018/2 (Sheldrick, 2018)'
_diffrn_ambient_environment N~2~
_diffrn_ambient_temperature 150(2)
_diffrn_detector 'CCD plate'
_diffrn_detector_area_resol_mean 5.3046
_diffrn_detector_type AtlasS2
_diffrn_measured_fraction_theta_full 0.996
_diffrn_measured_fraction_theta_max 0.996
_diffrn_measurement_details
;
List of Runs (angles in degrees, time in seconds):

  # Type    Start    End  Width  t~exp~   \w     \q     \k     \f   Frames
#--------------------------------------------------------------------------
  1  \w    -74.00  34.00   1.00    8.00    --  -41.82  77.00 120.00  108
  2  \w    -66.00  33.00   1.00    8.00    --  -41.82  37.00   0.00   99
  3  \w    -66.00  33.00   1.00    8.00    --  -41.82  37.00 -90.00   99
  4  \w    103.00 178.00   1.00   32.00    --  107.00  77.00 -30.00   75
  5  \w     34.00 133.00   1.00   32.00    --  107.00 -45.00-180.00   99
  6  \w     81.00 178.00   1.00   32.00    --  107.00  45.00  30.00   97
  7  \w     81.00 178.00   1.00   32.00    --  107.00  45.00 120.00   97
  8  \w     24.00 107.00   1.00   32.00    --  107.00 -94.00  60.00   83
  9  \w     81.00 178.00   1.00   32.00    --  107.00  45.00 -60.00   97
 10  \w     34.00 112.00   1.00   32.00    --  107.00-125.00-180.00   78
 11  \w     24.00 107.00   1.00   32.00    --  107.00 -94.00 -60.00   83
 12  \w    103.00 178.00   1.00   32.00    --  107.00  77.00 -60.00   75
 13  \w     24.00  49.00   1.00   32.00    --  107.00 -94.00  90.00   25
;
_diffrn_measurement_device 'four-circle diffractometer'
_diffrn_measurement_device_type 'Rigaku Oxford Diffraction: SuperNova, Dual, Cu at zero, AtlasS2'
_diffrn_measurement_method '\w scans'
_diffrn_orient_matrix_type 'CrysAlisPro convention (1999,Acta A55,543-557)'
_diffrn_orient_matrix_UB_11 -0.0940787000
_diffrn_orient_matrix_UB_12 -0.0228299000
_diffrn_orient_matrix_UB_13 0.0160870000
_diffrn_orient_matrix_UB_21 -0.0259393000
_diffrn_orient_matrix_UB_22 -0.0457622000
_diffrn_orient_matrix_UB_23 -0.1140649000
_diffrn_orient_matrix_UB_31 0.0237395000
_diffrn_orient_matrix_UB_32 -0.1404463000
_diffrn_orient_matrix_UB_33 0.0345275000
_diffrn_radiation_monochromator mirror
_diffrn_radiation_probe x-ray
_diffrn_radiation_type 'Cu K\a'
_diffrn_radiation_wavelength 1.54184
_diffrn_reflns_av_R_equivalents 0.0235
_diffrn_reflns_av_unetI/netI 0.0318
_diffrn_reflns_Laue_measured_fraction_full 0.996
_diffrn_reflns_Laue_measured_fraction_max 0.996
_diffrn_reflns_limit_h_max 19
_diffrn_reflns_limit_h_min -17
_diffrn_reflns_limit_k_max 11
_diffrn_reflns_limit_k_min -12
_diffrn_reflns_limit_l_max 15
_diffrn_reflns_limit_l_min -15
_diffrn_reflns_number 6754
_diffrn_reflns_point_group_measured_fraction_full 0.773
_diffrn_reflns_point_group_measured_fraction_max 0.773
_diffrn_reflns_theta_full 70.055
_diffrn_reflns_theta_max 70.055
_diffrn_reflns_theta_min 6.913
_diffrn_source 'micro-focus sealed X-ray tube'
_diffrn_source_type 'SuperNova (Cu) X-ray Source'
_exptl_absorpt_coefficient_mu 2.403
_exptl_absorpt_correction_T_max 1.00000
_exptl_absorpt_correction_T_min 0.65934
_exptl_absorpt_correction_type multi-scan
_exptl_absorpt_process_details
;
CrysAlisPro 1.171.40.57a (Rigaku Oxford Diffraction, 2019)
Empirical absorption correction using spherical harmonics,
 implemented in SCALE3 ABSPACK scaling algorithm.
;
_exptl_crystal_colour colourless
_exptl_crystal_colour_primary colourless
_exptl_crystal_density_diffrn 1.367
_exptl_crystal_density_meas ?
_exptl_crystal_description plate
_exptl_crystal_F_000 896
_exptl_crystal_recrystallization_method 'Crystals grown from CH2Cl2/hexane at 293 K'
_exptl_crystal_size_max 0.18
_exptl_crystal_size_mid 0.05
_exptl_crystal_size_min 0.01
_refine_diff_density_max 0.221
_refine_diff_density_min -0.210
_refine_diff_density_rms 0.041
_refine_ls_abs_structure_details
;
 Flack x determined using 970 quotients [(I+)-(I-)]/[(I+)+(I-)]
 (Parsons, Flack and Wagner, Acta Cryst. B69 (2013) 249-259).
;
_refine_ls_abs_structure_Flack 0.031(16)
_refine_ls_extinction_method none
_refine_ls_goodness_of_fit_ref 1.053
_refine_ls_hydrogen_treatment constr
_refine_ls_matrix_type full
_refine_ls_number_parameters 244
_refine_ls_number_reflns 3016
_refine_ls_number_restraints 2
_refine_ls_restrained_S_all 1.053
_refine_ls_R_factor_all 0.0284
_refine_ls_R_factor_gt 0.0266
_refine_ls_shift/su_max 0.000
_refine_ls_shift/su_mean 0.000
_refine_ls_structure_factor_coef Fsqd
_refine_ls_weighting_details 'w=1/[\s^2^(Fo^2^)+(0.0372P)^2^+0.3854P] where P=(Fo^2^+2Fc^2^)/3'
_refine_ls_weighting_scheme calc
_refine_ls_wR_factor_gt 0.0684
_refine_ls_wR_factor_ref 0.0695
_reflns_Friedel_coverage 0.550
_reflns_Friedel_fraction_full 0.550
_reflns_Friedel_fraction_max 0.550
_reflns_number_gt 2896
_reflns_number_total 3016
_reflns_threshold_expression 'I > 2\s(I)'
_cod_data_source_file d2dt02152h2.cif
_cod_data_source_block 0552abc19s
_cod_depositor_comments
;
The following automatic conversions were performed:

data item '_chemical_melting_point' value 'not measured' was changed
to '?' -- the value is undefined or not given.

data item '_exptl_crystal_density_meas' value 'not measured' was
changed to '?' -- the value is perceived as not measured.

Automatic conversion script
Id: cif_fix_values 7556 2019-12-06 15:28:31Z antanas 
;
_cod_original_cell_volume 2061.88(8)
_cod_original_sg_symbol_H-M 'I a'
_cod_database_code 7710758
_shelx_shelxl_version_number 2018/3
_shelx_space_group_comment
;
The symmetry employed for this shelxl refinement is uniquely defined
by the following loop, which should always be used as a source of
symmetry information in preference to the above space-group names.
They are only intended as comments.
;
_olex2_refinement_description
;
1. Fixed Uiso
 At 1.2 times of:
  All C(H) groups
 At 1.5 times of:
  All C(H,H,H) groups
2.a Aromatic/amide H refined with riding coordinates:
 C3(H3), C4(H4), C5(H5), C6(H6), C7(H7)
2.b Idealised Me refined as rotating group:
 C21(H21A,H21B,H21C), C22(H22A,H22B,H22C), C23(H23A,H23B,H23C), C25(H25A,H25B,
 H25C), C26(H26A,H26B,H26C), C27(H27A,H27B,H27C), C29(H29A,H29B,H29C), C30(H30A,
 H30B,H30C), C31(H31A,H31B,H31C)
;
_olex2_submission_special_instructions 'No special instructions were received'
_oxdiff_exptl_absorpt_empirical_details
;
Empirical correction (ABSPACK) includes:
- Absorption correction using spherical harmonics
- Frame scaling
;
_oxdiff_exptl_absorpt_empirical_full_max 1.362
_oxdiff_exptl_absorpt_empirical_full_min 0.802

loop_
_space_group_symop_operation_xyz
'x, y, z'
'x+1/2, -y, z'
'x+1/2, y+1/2, z+1/2'
'x+1, -y+1/2, z+1/2'

loop_
_atom_site_label
_atom_site_type_symbol
_atom_site_fract_x
_atom_site_fract_y
_atom_site_fract_z
_atom_site_U_iso_or_equiv
_atom_site_adp_type
_atom_site_occupancy
_atom_site_site_symmetry_order
_atom_site_calc_flag
_atom_site_refinement_flags_posn
_atom_site_refinement_flags_adp
_atom_site_refinement_flags_occupancy
_atom_site_disorder_assembly
_atom_site_disorder_group
P2 P 0.42041(4) 0.49663(5) 0.47039(5) 0.01589(14) Uani 1 1 d . . . . .
C2 C 0.51319(17) 0.5044(2) 0.57894(19) 0.0191(5) Uani 1 1 d . . . . .
C3 C 0.53998(18) 0.6209(3) 0.6297(2) 0.0263(5) Uani 1 1 d . . . . .
H3 H 0.509081 0.698541 0.607883 0.032 Uiso 1 1 calc R U . . .
C4 C 0.61099(19) 0.6252(3) 0.7117(2) 0.0298(6) Uani 1 1 d . . . . .
H4 H 0.627692 0.705262 0.745691 0.036 Uiso 1 1 calc R U . . .
C5 C 0.65745(19) 0.5140(3) 0.7439(2) 0.0264(6) Uani 1 1 d . . . . .
H5 H 0.704492 0.516520 0.801846 0.032 Uiso 1 1 calc R U . . .
C6 C 0.63515(18) 0.3990(3) 0.6916(2) 0.0262(5) Uani 1 1 d . . . . .
H6 H 0.668083 0.322771 0.712179 0.031 Uiso 1 1 calc R U . . .
C7 C 0.56474(17) 0.3942(3) 0.6088(2) 0.0232(5) Uani 1 1 d . . . . .
H7 H 0.551265 0.315121 0.571834 0.028 Uiso 1 1 calc R U . . .
C20 C 0.35311(16) 0.6520(3) 0.4712(2) 0.0235(5) Uani 1 1 d . . . . .
C21 C 0.3373(2) 0.6817(3) 0.5826(2) 0.0321(6) Uani 1 1 d . . . . .
H21A H 0.330952 0.775515 0.590720 0.048 Uiso 1 1 calc R U . . .
H21B H 0.386940 0.650438 0.634103 0.048 Uiso 1 1 calc R U . . .
H21C H 0.284028 0.637866 0.593428 0.048 Uiso 1 1 calc R U . . .
C22 C 0.39894(19) 0.7699(3) 0.4320(2) 0.0310(6) Uani 1 1 d . . . . .
H22A H 0.458363 0.777207 0.472391 0.047 Uiso 1 1 calc R U . . .
H22B H 0.366362 0.849128 0.440875 0.047 Uiso 1 1 calc R U . . .
H22C H 0.401171 0.758276 0.357999 0.047 Uiso 1 1 calc R U . . .
C23 C 0.26324(19) 0.6399(3) 0.3997(2) 0.0328(6) Uani 1 1 d . . . . .
H23A H 0.270740 0.617250 0.328974 0.049 Uiso 1 1 calc R U . . .
H23B H 0.232232 0.722746 0.398133 0.049 Uiso 1 1 calc R U . . .
H23C H 0.229457 0.571959 0.426562 0.049 Uiso 1 1 calc R U . . .
C24 C 0.46975(17) 0.4851(2) 0.34875(19) 0.0206(5) Uani 1 1 d . . . . .
C25 C 0.54758(18) 0.5801(3) 0.3601(2) 0.0277(5) Uani 1 1 d . . . . .
H25A H 0.526494 0.669219 0.363496 0.042 Uiso 1 1 calc R U . . .
H25B H 0.576288 0.571088 0.299768 0.042 Uiso 1 1 calc R U . . .
H25C H 0.589294 0.560109 0.424141 0.042 Uiso 1 1 calc R U . . .
C26 C 0.50618(18) 0.3490(3) 0.3375(2) 0.0258(5) Uani 1 1 d . . . . .
H26A H 0.544208 0.323869 0.403072 0.039 Uiso 1 1 calc R U . . .
H26B H 0.539706 0.348870 0.281060 0.039 Uiso 1 1 calc R U . . .
H26C H 0.457923 0.287039 0.321138 0.039 Uiso 1 1 calc R U . . .
C27 C 0.40389(19) 0.5177(3) 0.2493(2) 0.0266(6) Uani 1 1 d . . . . .
H27A H 0.431839 0.508183 0.188397 0.040 Uiso 1 1 calc R U . . .
H27B H 0.383665 0.607205 0.253219 0.040 Uiso 1 1 calc R U . . .
H27C H 0.354072 0.458408 0.242646 0.040 Uiso 1 1 calc R U . . .
C28 C 0.35059(16) 0.3493(3) 0.48704(19) 0.0224(5) Uani 1 1 d . . . . .
C29 C 0.4028(2) 0.2251(3) 0.5204(2) 0.0307(6) Uani 1 1 d . . . . .
H29A H 0.443690 0.209419 0.473144 0.046 Uiso 1 1 calc R U . . .
H29B H 0.362731 0.151402 0.517306 0.046 Uiso 1 1 calc R U . . .
H29C H 0.435289 0.235146 0.591873 0.046 Uiso 1 1 calc R U . . .
C30 C 0.2980(2) 0.3766(3) 0.5732(2) 0.0339(7) Uani 1 1 d . . . . .
H30A H 0.337382 0.407536 0.635952 0.051 Uiso 1 1 calc R U . . .
H30B H 0.269264 0.296775 0.589413 0.051 Uiso 1 1 calc R U . . .
H30C H 0.253961 0.443084 0.549072 0.051 Uiso 1 1 calc R U . . .
C31 C 0.28760(18) 0.3189(3) 0.3840(2) 0.0265(5) Uani 1 1 d . . . . .
H31A H 0.256947 0.398315 0.356882 0.040 Uiso 1 1 calc R U . . .
H31B H 0.245120 0.253712 0.396675 0.040 Uiso 1 1 calc R U . . .
H31C H 0.320683 0.285393 0.332830 0.040 Uiso 1 1 calc R U . . .
P4 P 0.64488(4) -0.00722(6) 0.55439(5) 0.02254(17) Uani 1 1 d . . . . .
F1 F 0.55404(13) -0.0293(3) 0.59064(17) 0.0533(6) Uani 1 1 d . . . . .
F2 F 0.73616(13) 0.0124(2) 0.51752(19) 0.0479(5) Uani 1 1 d . . . . .
F3 F 0.60046(18) 0.0891(2) 0.46612(17) 0.0611(7) Uani 1 1 d . . . . .
F4 F 0.69107(15) -0.1020(2) 0.64485(15) 0.0472(5) Uani 1 1 d . . . . .
F5 F 0.62526(13) -0.1271(2) 0.47688(14) 0.0432(5) Uani 1 1 d . . . . .
F6 F 0.66594(18) 0.1104(2) 0.63400(18) 0.0589(6) Uani 1 1 d . . . . .

loop_
_atom_site_aniso_label
_atom_site_aniso_U_11
_atom_site_aniso_U_22
_atom_site_aniso_U_33
_atom_site_aniso_U_23
_atom_site_aniso_U_13
_atom_site_aniso_U_12
P2 0.0141(3) 0.0165(3) 0.0168(3) -0.0004(2) 0.00201(19) -0.0013(2)
C2 0.0178(11) 0.0216(13) 0.0178(11) 0.0009(9) 0.0031(9) -0.0012(9)
C3 0.0262(13) 0.0224(13) 0.0275(12) -0.0027(11) -0.0020(10) 0.0012(10)
C4 0.0301(14) 0.0278(14) 0.0287(12) -0.0093(11) -0.0019(10) -0.0032(12)
C5 0.0223(12) 0.0357(15) 0.0190(11) -0.0012(10) -0.0014(10) 0.0001(11)
C6 0.0255(13) 0.0267(13) 0.0247(12) 0.0010(10) 0.0008(9) 0.0033(11)
C7 0.0247(12) 0.0194(12) 0.0244(12) -0.0006(10) 0.0016(10) -0.0006(10)
C20 0.0189(12) 0.0214(12) 0.0283(12) -0.0017(10) -0.0008(10) 0.0010(10)
C21 0.0308(14) 0.0314(14) 0.0351(14) -0.0107(12) 0.0089(11) 0.0054(12)
C22 0.0308(14) 0.0208(13) 0.0394(14) 0.0003(11) 0.0013(11) 0.0032(11)
C23 0.0189(12) 0.0353(15) 0.0410(14) -0.0043(13) -0.0027(10) 0.0071(11)
C24 0.0194(12) 0.0241(12) 0.0189(11) 0.0010(9) 0.0052(10) -0.0014(10)
C25 0.0227(12) 0.0325(14) 0.0298(12) 0.0008(11) 0.0098(10) -0.0068(11)
C26 0.0253(13) 0.0299(14) 0.0229(11) -0.0020(11) 0.0062(10) 0.0038(11)
C27 0.0266(13) 0.0341(14) 0.0188(12) 0.0039(10) 0.0033(10) 0.0000(11)
C28 0.0223(12) 0.0221(12) 0.0232(11) 0.0005(10) 0.0053(9) -0.0078(10)
C29 0.0304(13) 0.0232(13) 0.0367(14) 0.0069(12) 0.0017(11) -0.0078(11)
C30 0.0331(15) 0.0416(17) 0.0296(13) -0.0011(13) 0.0125(11) -0.0137(13)
C31 0.0221(12) 0.0283(13) 0.0275(12) -0.0026(11) 0.0003(10) -0.0070(11)
P4 0.0238(3) 0.0208(3) 0.0240(3) -0.0004(3) 0.0069(3) 0.0026(3)
F1 0.0321(10) 0.0863(17) 0.0467(11) -0.0076(12) 0.0206(9) -0.0025(11)
F2 0.0339(11) 0.0504(12) 0.0650(13) -0.0010(9) 0.0236(10) -0.0061(8)
F3 0.0737(15) 0.0646(15) 0.0470(11) 0.0245(11) 0.0167(11) 0.0399(13)
F4 0.0587(12) 0.0436(11) 0.0355(9) 0.0112(8) -0.0011(8) 0.0095(9)
F5 0.0475(11) 0.0429(10) 0.0391(9) -0.0177(9) 0.0084(8) -0.0092(8)
F6 0.0844(17) 0.0350(10) 0.0592(13) -0.0238(10) 0.0182(12) -0.0069(11)

loop_
_atom_type_symbol
_atom_type_description
_atom_type_scat_dispersion_real
_atom_type_scat_dispersion_imag
_atom_type_scat_source
C C 0.0181 0.0091 'International Tables Vol C Tables 4.2.6.8 and 6.1.1.4'
H H 0.0000 0.0000 'International Tables Vol C Tables 4.2.6.8 and 6.1.1.4'
F F 0.0727 0.0534 'International Tables Vol C Tables 4.2.6.8 and 6.1.1.4'
P P 0.2955 0.4335 'International Tables Vol C Tables 4.2.6.8 and 6.1.1.4'

loop_
_geom_angle_atom_site_label_1
_geom_angle_atom_site_label_2
_geom_angle_atom_site_label_3
_geom_angle
_geom_angle_site_symmetry_1
_geom_angle_site_symmetry_3
_geom_angle_publ_flag
C2 P2 C20 108.35(11) . . ?
C2 P2 C24 105.29(12) . . ?
C2 P2 C28 109.52(11) . . ?
C24 P2 C20 111.52(11) . . ?
C24 P2 C28 112.15(11) . . ?
C28 P2 C20 109.84(12) . . ?
C3 C2 P2 121.90(19) . . ?
C3 C2 C7 117.3(2) . . ?
C7 C2 P2 120.59(19) . . ?
C2 C3 H3 119.4 . . ?
C4 C3 C2 121.1(2) . . ?
C4 C3 H3 119.4 . . ?
C3 C4 H4 119.8 . . ?
C5 C4 C3 120.4(3) . . ?
C5 C4 H4 119.8 . . ?
C4 C5 H5 120.2 . . ?
C6 C5 C4 119.6(3) . . ?
C6 C5 H5 120.2 . . ?
C5 C6 H6 119.8 . . ?
C5 C6 C7 120.3(3) . . ?
C7 C6 H6 119.8 . . ?
C2 C7 H7 119.5 . . ?
C6 C7 C2 121.0(2) . . ?
C6 C7 H7 119.5 . . ?
C21 C20 P2 110.73(18) . . ?
C22 C20 P2 111.54(17) . . ?
C22 C20 C21 108.7(2) . . ?
C23 C20 P2 111.58(19) . . ?
C23 C20 C21 107.2(2) . . ?
C23 C20 C22 106.9(2) . . ?
C20 C21 H21A 109.5 . . ?
C20 C21 H21B 109.5 . . ?
C20 C21 H21C 109.5 . . ?
H21A C21 H21B 109.5 . . ?
H21A C21 H21C 109.5 . . ?
H21B C21 H21C 109.5 . . ?
C20 C22 H22A 109.5 . . ?
C20 C22 H22B 109.5 . . ?
C20 C22 H22C 109.5 . . ?
H22A C22 H22B 109.5 . . ?
H22A C22 H22C 109.5 . . ?
H22B C22 H22C 109.5 . . ?
C20 C23 H23A 109.5 . . ?
C20 C23 H23B 109.5 . . ?
C20 C23 H23C 109.5 . . ?
H23A C23 H23B 109.5 . . ?
H23A C23 H23C 109.5 . . ?
H23B C23 H23C 109.5 . . ?
C25 C24 P2 108.45(17) . . ?
C26 C24 P2 110.79(17) . . ?
C26 C24 C25 106.9(2) . . ?
C26 C24 C27 108.8(2) . . ?
C27 C24 P2 112.40(17) . . ?
C27 C24 C25 109.4(2) . . ?
C24 C25 H25A 109.5 . . ?
C24 C25 H25B 109.5 . . ?
C24 C25 H25C 109.5 . . ?
H25A C25 H25B 109.5 . . ?
H25A C25 H25C 109.5 . . ?
H25B C25 H25C 109.5 . . ?
C24 C26 H26A 109.5 . . ?
C24 C26 H26B 109.5 . . ?
C24 C26 H26C 109.5 . . ?
H26A C26 H26B 109.5 . . ?
H26A C26 H26C 109.5 . . ?
H26B C26 H26C 109.5 . . ?
C24 C27 H27A 109.5 . . ?
C24 C27 H27B 109.5 . . ?
C24 C27 H27C 109.5 . . ?
H27A C27 H27B 109.5 . . ?
H27A C27 H27C 109.5 . . ?
H27B C27 H27C 109.5 . . ?
C29 C28 P2 114.32(18) . . ?
C29 C28 C30 105.9(2) . . ?
C29 C28 C31 107.2(2) . . ?
C30 C28 P2 109.42(19) . . ?
C30 C28 C31 109.5(2) . . ?
C31 C28 P2 110.34(17) . . ?
C28 C29 H29A 109.5 . . ?
C28 C29 H29B 109.5 . . ?
C28 C29 H29C 109.5 . . ?
H29A C29 H29B 109.5 . . ?
H29A C29 H29C 109.5 . . ?
H29B C29 H29C 109.5 . . ?
C28 C30 H30A 109.5 . . ?
C28 C30 H30B 109.5 . . ?
C28 C30 H30C 109.5 . . ?
H30A C30 H30B 109.5 . . ?
H30A C30 H30C 109.5 . . ?
H30B C30 H30C 109.5 . . ?
C28 C31 H31A 109.5 . . ?
C28 C31 H31B 109.5 . . ?
C28 C31 H31C 109.5 . . ?
H31A C31 H31B 109.5 . . ?
H31A C31 H31C 109.5 . . ?
H31B C31 H31C 109.5 . . ?
F1 P4 F2 179.04(13) . . ?
F1 P4 F4 89.85(13) . . ?
F3 P4 F1 90.70(14) . . ?
F3 P4 F2 89.76(13) . . ?
F3 P4 F4 178.71(16) . . ?
F3 P4 F5 91.13(14) . . ?
F3 P4 F6 90.29(14) . . ?
F4 P4 F2 89.71(12) . . ?
F5 P4 F1 90.10(12) . . ?
F5 P4 F2 89.05(11) . . ?
F5 P4 F4 90.03(11) . . ?
F6 P4 F1 90.09(13) . . ?
F6 P4 F2 90.75(13) . . ?
F6 P4 F4 88.55(14) . . ?
F6 P4 F5 178.57(15) . . ?

loop_
_geom_bond_atom_site_label_1
_geom_bond_atom_site_label_2
_geom_bond_distance
_geom_bond_site_symmetry_2
_geom_bond_publ_flag
P2 C2 1.828(3) . ?
P2 C20 1.917(3) . ?
P2 C24 1.893(2) . ?
P2 C28 1.906(2) . ?
C2 C3 1.397(4) . ?
C2 C7 1.405(4) . ?
C3 H3 0.9500 . ?
C3 C4 1.388(4) . ?
C4 H4 0.9500 . ?
C4 C5 1.380(4) . ?
C5 H5 0.9500 . ?
C5 C6 1.379(4) . ?
C6 H6 0.9500 . ?
C6 C7 1.390(4) . ?
C7 H7 0.9500 . ?
C20 C21 1.549(3) . ?
C20 C22 1.545(4) . ?
C20 C23 1.537(4) . ?
C21 H21A 0.9800 . ?
C21 H21B 0.9800 . ?
C21 H21C 0.9800 . ?
C22 H22A 0.9800 . ?
C22 H22B 0.9800 . ?
C22 H22C 0.9800 . ?
C23 H23A 0.9800 . ?
C23 H23B 0.9800 . ?
C23 H23C 0.9800 . ?
C24 C25 1.546(4) . ?
C24 C26 1.531(4) . ?
C24 C27 1.534(4) . ?
C25 H25A 0.9800 . ?
C25 H25B 0.9800 . ?
C25 H25C 0.9800 . ?
C26 H26A 0.9800 . ?
C26 H26B 0.9800 . ?
C26 H26C 0.9800 . ?
C27 H27A 0.9800 . ?
C27 H27B 0.9800 . ?
C27 H27C 0.9800 . ?
C28 C29 1.536(4) . ?
C28 C30 1.536(3) . ?
C28 C31 1.541(3) . ?
C29 H29A 0.9800 . ?
C29 H29B 0.9800 . ?
C29 H29C 0.9800 . ?
C30 H30A 0.9800 . ?
C30 H30B 0.9800 . ?
C30 H30C 0.9800 . ?
C31 H31A 0.9800 . ?
C31 H31B 0.9800 . ?
C31 H31C 0.9800 . ?
P4 F1 1.5936(19) . ?
P4 F2 1.6004(18) . ?
P4 F3 1.579(2) . ?
P4 F4 1.596(2) . ?
P4 F5 1.5897(19) . ?
P4 F6 1.590(2) . ?

loop_
_geom_torsion_atom_site_label_1
_geom_torsion_atom_site_label_2
_geom_torsion_atom_site_label_3
_geom_torsion_atom_site_label_4
_geom_torsion
_geom_torsion_site_symmetry_1
_geom_torsion_site_symmetry_2
_geom_torsion_site_symmetry_3
_geom_torsion_site_symmetry_4
_geom_torsion_publ_flag
P2 C2 C3 C4 -179.6(2) . . . . ?
P2 C2 C7 C6 -179.68(19) . . . . ?
C2 P2 C24 C25 -42.0(2) . . . . ?
C2 P2 C24 C26 75.0(2) . . . . ?
C2 P2 C24 C27 -163.10(18) . . . . ?
C2 C3 C4 C5 0.8(4) . . . . ?
C3 C2 C7 C6 5.3(4) . . . . ?
C3 C4 C5 C6 2.6(4) . . . . ?
C4 C5 C6 C7 -1.9(4) . . . . ?
C5 C6 C7 C2 -2.1(4) . . . . ?
C7 C2 C3 C4 -4.6(4) . . . . ?
C20 P2 C2 C3 -16.8(2) . . . . ?
C20 P2 C2 C7 168.5(2) . . . . ?
C20 P2 C24 C25 75.3(2) . . . . ?
C20 P2 C24 C26 -167.72(18) . . . . ?
C20 P2 C24 C27 -45.8(2) . . . . ?
C24 P2 C2 C3 102.7(2) . . . . ?
C24 P2 C2 C7 -72.1(2) . . . . ?
C28 P2 C2 C3 -136.6(2) . . . . ?
C28 P2 C2 C7 48.7(2) . . . . ?
C28 P2 C24 C25 -161.03(18) . . . . ?
C28 P2 C24 C26 -44.1(2) . . . . ?
C28 P2 C24 C27 77.9(2) . . . . ?
